data_4069769
loop_
_publ_author_name
'Salem, Hiyam'
'Shimon, Linda J. W.'
'Diskin-Posner, Yael'
'Leitus, Gregory'
'Ben-David, Yehoshoa'
'Milstein, David'

_publ_section_title
;
 Formation of Stabletrans-Dihydride Ruthenium(II) and 16-Electron
 Ruthenium(0) Complexes Based on Phosphinite PONOP Pincer Ligands.
 Reactivity toward Water and Electrophiles
;
_journal_issue 16
_journal_name_full Organometallics
_journal_page_first 4791
_journal_paper_doi 10.1021/om9004077
_journal_volume 28
_journal_year 2009
_chemical_formula_moiety 'C18 H32 Cl N O3 P2 Ru'
_chemical_formula_sum 'C18 H32 Cl N O3 P2 Ru'
_chemical_formula_weight 508.91
_chemical_name_systematic
; 
 ? 
;
_space_group_IT_number 61
_symmetry_cell_setting orthorhombic
_symmetry_space_group_name_Hall '-P 2ac 2ab'
_symmetry_space_group_name_H-M 'P b c a'
_atom_sites_solution_hydrogens geom
_atom_sites_solution_primary direct
_atom_sites_solution_secondary difmap
_audit_creation_method SHELXL-97
_cell_angle_alpha 90.00
_cell_angle_beta 90.00
_cell_angle_gamma 90.00
_cell_formula_units_Z 8
_cell_length_a 16.303(3)
_cell_length_b 15.896(3)
_cell_length_c 18.185(4)
_cell_measurement_reflns_used 6669
_cell_measurement_temperature 120(2)
_cell_measurement_theta_max 27.88
_cell_measurement_theta_min 2.55
_cell_volume 4712.7(16)
_computing_cell_refinement HKL
_computing_data_collection 'Collect package (Bruker Nonius)'
_computing_data_reduction HKL
_computing_molecular_graphics 'Bruker SHELXTL'
_computing_publication_material 'Bruker SHELXTL'
_computing_structure_refinement 'SHELXL-97 (Sheldrick, 1997)'
_computing_structure_solution 'SHELXS-97 (Sheldrick, 1990)'
_diffrn_ambient_temperature 120(2)
_diffrn_measured_fraction_theta_full 0.992
_diffrn_measured_fraction_theta_max 0.992
_diffrn_measurement_device_type 'Nonius KappaCCD'
_diffrn_measurement_method 'phi and omega scans'
_diffrn_radiation_monochromator graphite
_diffrn_radiation_source 'fine-focus sealed tube'
_diffrn_radiation_type MoK\a
_diffrn_radiation_wavelength 0.71073
_diffrn_reflns_av_R_equivalents 0.0390
_diffrn_reflns_av_sigmaI/netI 0.0335
_diffrn_reflns_limit_h_max 21
_diffrn_reflns_limit_h_min 0
_diffrn_reflns_limit_k_max 21
_diffrn_reflns_limit_k_min 0
_diffrn_reflns_limit_l_max 24
_diffrn_reflns_limit_l_min 0
_diffrn_reflns_number 6185
_diffrn_reflns_theta_full 28.94
_diffrn_reflns_theta_max 28.94
_diffrn_reflns_theta_min 2.56
_exptl_absorpt_coefficient_mu 0.931
_exptl_absorpt_correction_T_max 0.9127
_exptl_absorpt_correction_T_min 0.7677
_exptl_absorpt_correction_type empirical
_exptl_absorpt_process_details 'SHELXL-97 (Sheldrick, 1997)'
_exptl_crystal_colour yellow
_exptl_crystal_density_diffrn 1.435
_exptl_crystal_density_method 'not measured'
_exptl_crystal_description prizm
_exptl_crystal_F_000 2096
_exptl_crystal_size_max 0.30
_exptl_crystal_size_mid 0.30
_exptl_crystal_size_min 0.10
_refine_diff_density_max 0.671
_refine_diff_density_min -0.416
_refine_diff_density_rms 0.077
_refine_ls_extinction_method none
_refine_ls_goodness_of_fit_ref 1.017
_refine_ls_hydrogen_treatment mixed
_refine_ls_matrix_type full
_refine_ls_number_parameters 247
_refine_ls_number_reflns 6185
_refine_ls_number_restraints 0
_refine_ls_restrained_S_all 1.017
_refine_ls_R_factor_all 0.0567
_refine_ls_R_factor_gt 0.0356
_refine_ls_shift/su_max 0.002
_refine_ls_shift/su_mean 0.000
_refine_ls_structure_factor_coef Fsqd
_refine_ls_weighting_details 'calc w=1/[\s^2^(Fo^2^)+(0.0277P)^2^+4.9227P] where P=(Fo^2^+2Fc^2^)/3'
_refine_ls_weighting_scheme calc
_refine_ls_wR_factor_gt 0.0685
_refine_ls_wR_factor_ref 0.0735
_reflns_number_gt 4810
_reflns_number_total 6185
_reflns_threshold_expression >2sigma(I)
_cod_data_source_file om9004077_si_001.cif
_cod_data_source_block complex2
_cod_depositor_comments
;
The following automatic conversions were performed:

'_symmetry_cell_setting' value 'Orthorhombic' changed to
'orthorhombic' according to
/home/saulius/struct/CIF-dictionaries/cif_core.dic dictionary named
'cif_core.dic' version 2.4.2 from 2011-04-26.

Automatic conversion script
Id: cif_fix_values 1715 2011-07-08 13:25:40Z adriana 
;
_cod_original_sg_symbol_Hall -P2ac2ab
_cod_original_sg_symbol_H-M Pbca
_cod_database_code 4069769

loop_
_symmetry_equiv_pos_as_xyz
'x, y, z'
'-x+1/2, -y, z+1/2'
'-x, y+1/2, -z+1/2'
'x+1/2, -y+1/2, -z'
'-x, -y, -z'
'x-1/2, y, -z-1/2'
'x, -y-1/2, z-1/2'
'-x-1/2, y-1/2, z'

loop_
_atom_site_label
_atom_site_type_symbol
_atom_site_fract_x
_atom_site_fract_y
_atom_site_fract_z
_atom_site_U_iso_or_equiv
_atom_site_adp_type
_atom_site_occupancy
_atom_site_symmetry_multiplicity
_atom_site_calc_flag
_atom_site_refinement_flags
Ru1 Ru 0.125652(11) 0.793811(11) 0.360286(10) 0.02265(6) Uani 1 1 d .
H1 H 0.1945(14) 0.7315(14) 0.4067(12) 0.021(6) Uiso 1 1 d .
Cl1 Cl 0.01947(3) 0.87848(4) 0.29378(3) 0.03200(13) Uani 1 1 d .
P1 P 0.02229(4) 0.71838(4) 0.41486(3) 0.02852(13) Uani 1 1 d .
P2 P 0.22223(3) 0.83203(4) 0.27503(3) 0.02405(12) Uani 1 1 d .
O1 O 0.16724(15) 0.91582(13) 0.48126(11) 0.0552(6) Uani 1 1 d .
O2 O -0.00290(10) 0.64933(11) 0.34866(10) 0.0355(4) Uani 1 1 d .
O3 O 0.21027(10) 0.75730(10) 0.20990(9) 0.0289(4) Uani 1 1 d .
N1 N 0.10414(11) 0.70205(11) 0.27876(10) 0.0240(4) Uani 1 1 d .
C1 C 0.15011(16) 0.86988(16) 0.43415(14) 0.0359(6) Uani 1 1 d .
C2 C 0.04302(14) 0.64515(14) 0.28654(13) 0.0280(5) Uani 1 1 d .
C3 C 0.02667(15) 0.58444(14) 0.23452(14) 0.0329(5) Uani 1 1 d .
H3 H -0.0161 0.5446 0.2416 0.039 Uiso 1 1 calc R
C4 C 0.07429(15) 0.58335(14) 0.17195(14) 0.0325(5) Uani 1 1 d .
H4 H 0.0639 0.5424 0.1351 0.039 Uiso 1 1 calc R
C5 C 0.13709(15) 0.64088(14) 0.16173(14) 0.0296(5) Uani 1 1 d .
H5 H 0.1700 0.6403 0.1186 0.035 Uiso 1 1 calc R
C6 C 0.14972(14) 0.69933(13) 0.21709(13) 0.0245(5) Uani 1 1 d .
C7 C -0.07889(15) 0.76670(17) 0.42873(15) 0.0371(6) Uani 1 1 d .
H7 H -0.0937 0.7921 0.3802 0.045 Uiso 1 1 calc R
C8 C -0.14811(18) 0.7050(2) 0.4462(2) 0.0628(10) Uani 1 1 d .
H8A H -0.1402 0.6820 0.4957 0.094 Uiso 1 1 calc R
H8B H -0.1476 0.6591 0.4103 0.094 Uiso 1 1 calc R
H8C H -0.2009 0.7344 0.4439 0.094 Uiso 1 1 calc R
C9 C -0.07444(19) 0.8403(2) 0.48217(17) 0.0541(8) Uani 1 1 d .
H9A H -0.1266 0.8709 0.4816 0.081 Uiso 1 1 calc R
H9B H -0.0300 0.8782 0.4674 0.081 Uiso 1 1 calc R
H9C H -0.0639 0.8192 0.5319 0.081 Uiso 1 1 calc R
C10 C 0.03927(16) 0.64482(16) 0.49136(14) 0.0361(6) Uani 1 1 d .
H10 H -0.0148 0.6196 0.5052 0.043 Uiso 1 1 calc R
C11 C 0.07250(19) 0.69259(19) 0.55791(16) 0.0466(7) Uani 1 1 d .
H11A H 0.0776 0.6540 0.5997 0.070 Uiso 1 1 calc R
H11B H 0.0348 0.7383 0.5706 0.070 Uiso 1 1 calc R
H11C H 0.1265 0.7161 0.5460 0.070 Uiso 1 1 calc R
C12 C 0.0970(2) 0.57372(19) 0.46920(19) 0.0570(8) Uani 1 1 d .
H12A H 0.1502 0.5973 0.4547 0.086 Uiso 1 1 calc R
H12B H 0.0734 0.5427 0.4277 0.086 Uiso 1 1 calc R
H12C H 0.1047 0.5355 0.5109 0.086 Uiso 1 1 calc R
C13 C 0.20532(15) 0.92493(14) 0.21712(13) 0.0303(5) Uani 1 1 d .
H13 H 0.1482 0.9191 0.1978 0.036 Uiso 1 1 calc R
C14 C 0.26057(17) 0.92889(18) 0.14894(14) 0.0402(6) Uani 1 1 d .
H14A H 0.2427 0.9751 0.1171 0.060 Uiso 1 1 calc R
H14B H 0.2569 0.8757 0.1219 0.060 Uiso 1 1 calc R
H14C H 0.3175 0.9384 0.1642 0.060 Uiso 1 1 calc R
C15 C 0.20572(18) 1.00683(16) 0.26097(17) 0.0422(6) Uani 1 1 d .
H15A H 0.2620 1.0203 0.2757 0.063 Uiso 1 1 calc R
H15B H 0.1715 1.0003 0.3049 0.063 Uiso 1 1 calc R
H15C H 0.1839 1.0524 0.2304 0.063 Uiso 1 1 calc R
C16 C 0.33294(14) 0.82386(16) 0.28963(14) 0.0317(5) Uani 1 1 d .
H16 H 0.3606 0.8372 0.2420 0.038 Uiso 1 1 calc R
C17 C 0.35755(18) 0.73518(19) 0.3116(2) 0.0555(9) Uani 1 1 d .
H17A H 0.4174 0.7319 0.3157 0.083 Uiso 1 1 calc R
H17B H 0.3385 0.6954 0.2742 0.083 Uiso 1 1 calc R
H17C H 0.3326 0.7211 0.3591 0.083 Uiso 1 1 calc R
C18 C 0.36087(16) 0.8884(2) 0.34587(16) 0.0464(7) Uani 1 1 d .
H18A H 0.3289 0.8818 0.3911 0.070 Uiso 1 1 calc R
H18B H 0.3525 0.9452 0.3261 0.070 Uiso 1 1 calc R
H18C H 0.4192 0.8801 0.3566 0.070 Uiso 1 1 calc R

loop_
_atom_site_aniso_label
_atom_site_aniso_U_11
_atom_site_aniso_U_22
_atom_site_aniso_U_33
_atom_site_aniso_U_23
_atom_site_aniso_U_13
_atom_site_aniso_U_12
Ru1 0.02204(9) 0.01855(9) 0.02736(10) -0.00149(7) -0.00278(7) -0.00184(7)
Cl1 0.0239(3) 0.0246(3) 0.0475(3) 0.0088(2) -0.0019(2) 0.0008(2)
P1 0.0291(3) 0.0248(3) 0.0317(3) 0.0024(2) -0.0017(3) -0.0048(2)
P2 0.0224(3) 0.0204(3) 0.0294(3) -0.0039(2) -0.0015(2) -0.0031(2)
O1 0.0739(15) 0.0501(12) 0.0416(11) -0.0148(10) 0.0027(11) -0.0173(11)
O2 0.0357(9) 0.0313(9) 0.0395(10) -0.0023(7) 0.0003(8) -0.0141(8)
O3 0.0329(8) 0.0239(8) 0.0299(9) -0.0066(7) -0.0003(7) -0.0056(7)
N1 0.0271(9) 0.0162(9) 0.0286(10) -0.0005(7) -0.0067(8) -0.0016(7)
C1 0.0381(13) 0.0332(13) 0.0364(14) -0.0020(11) 0.0022(11) -0.0061(11)
C2 0.0277(11) 0.0198(11) 0.0366(13) 0.0035(9) -0.0081(10) -0.0019(9)
C3 0.0317(12) 0.0194(11) 0.0476(15) -0.0023(10) -0.0119(11) -0.0032(10)
C4 0.0334(12) 0.0203(11) 0.0436(14) -0.0070(10) -0.0157(11) 0.0042(10)
C5 0.0327(12) 0.0231(11) 0.0329(12) -0.0043(9) -0.0082(10) 0.0038(9)
C6 0.0258(10) 0.0158(10) 0.0319(12) 0.0004(9) -0.0090(9) 0.0001(8)
C7 0.0304(12) 0.0418(15) 0.0392(15) 0.0092(12) 0.0027(11) -0.0015(11)
C8 0.0314(14) 0.068(2) 0.089(3) 0.032(2) 0.0095(16) -0.0063(14)
C9 0.0448(16) 0.067(2) 0.0501(18) -0.0066(16) 0.0037(14) 0.0157(16)
C10 0.0394(14) 0.0309(13) 0.0381(14) 0.0071(11) -0.0028(11) -0.0047(11)
C11 0.0512(17) 0.0482(17) 0.0403(15) 0.0041(13) -0.0122(13) 0.0012(14)
C12 0.075(2) 0.0366(16) 0.059(2) 0.0072(14) -0.0054(17) 0.0123(16)
C13 0.0297(12) 0.0244(12) 0.0367(13) 0.0013(10) 0.0015(10) -0.0050(9)
C14 0.0449(15) 0.0356(14) 0.0402(15) 0.0016(12) 0.0072(12) -0.0095(12)
C15 0.0463(16) 0.0238(13) 0.0565(18) 0.0003(12) 0.0050(13) -0.0024(11)
C16 0.0232(11) 0.0359(13) 0.0358(13) -0.0085(11) -0.0012(10) -0.0021(10)
C17 0.0342(14) 0.0432(17) 0.089(3) -0.0085(17) -0.0153(15) 0.0118(13)
C18 0.0326(14) 0.0541(18) 0.0525(17) -0.0190(14) -0.0128(12) -0.0005(13)

loop_
_atom_type_symbol
_atom_type_description
_atom_type_scat_dispersion_real
_atom_type_scat_dispersion_imag
_atom_type_scat_source
C C 0.0033 0.0016 'International Tables Vol C Tables 4.2.6.8 and 6.1.1.4'
H H 0.0000 0.0000 'International Tables Vol C Tables 4.2.6.8 and 6.1.1.4'
N N 0.0061 0.0033 'International Tables Vol C Tables 4.2.6.8 and 6.1.1.4'
O O 0.0106 0.0060 'International Tables Vol C Tables 4.2.6.8 and 6.1.1.4'
P P 0.1023 0.0942 'International Tables Vol C Tables 4.2.6.8 and 6.1.1.4'
Cl Cl 0.1484 0.1585 'International Tables Vol C Tables 4.2.6.8 and 6.1.1.4'
Ru Ru -1.2594 0.8363 'International Tables Vol C Tables 4.2.6.8 and 6.1.1.4'

loop_
_geom_angle_atom_site_label_1
_geom_angle_atom_site_label_2
_geom_angle_atom_site_label_3
_geom_angle
C1 Ru1 N1 176.20(10)
C1 Ru1 P2 99.77(8)
N1 Ru1 P2 79.75(6)
C1 Ru1 P1 100.71(8)
N1 Ru1 P1 79.66(6)
P2 Ru1 P1 159.38(2)
C1 Ru1 Cl1 98.53(9)
N1 Ru1 Cl1 85.25(5)
P2 Ru1 Cl1 90.33(2)
P1 Ru1 Cl1 88.97(3)
C1 Ru1 H1 83.1(7)
N1 Ru1 H1 93.1(7)
P2 Ru1 H1 92.1(8)
P1 Ru1 H1 88.0(7)
Cl1 Ru1 H1 176.8(7)
O2 P1 C7 98.75(11)
O2 P1 C10 99.41(11)
C7 P1 C10 107.29(12)
O2 P1 Ru1 102.18(7)
C7 P1 Ru1 120.04(9)
C10 P1 Ru1 123.31(9)
O3 P2 C16 99.54(10)
O3 P2 C13 98.41(10)
C16 P2 C13 106.78(11)
O3 P2 Ru1 102.05(6)
C16 P2 Ru1 124.13(9)
C13 P2 Ru1 119.90(8)
C2 O2 P1 119.59(14)
C6 O3 P2 119.61(15)
C6 N1 C2 118.18(19)
C6 N1 Ru1 121.06(15)
C2 N1 Ru1 120.75(16)
O1 C1 Ru1 177.9(3)
N1 C2 O2 117.4(2)
N1 C2 C3 122.6(2)
O2 C2 C3 120.0(2)
C2 C3 C4 117.8(2)
C2 C3 H3 121.1
C4 C3 H3 121.1
C3 C4 C5 121.3(2)
C3 C4 H4 119.4
C5 C4 H4 119.4
C4 C5 C6 117.1(2)
C4 C5 H5 121.5
C6 C5 H5 121.5
N1 C6 O3 117.40(19)
N1 C6 C5 123.0(2)
O3 C6 C5 119.6(2)
C9 C7 C8 113.3(3)
C9 C7 P1 111.48(19)
C8 C7 P1 115.0(2)
C9 C7 H7 105.3
C8 C7 H7 105.3
P1 C7 H7 105.3
C7 C8 H8A 109.5
C7 C8 H8B 109.5
H8A C8 H8B 109.5
C7 C8 H8C 109.5
H8A C8 H8C 109.5
H8B C8 H8C 109.5
C7 C9 H9A 109.5
C7 C9 H9B 109.5
H9A C9 H9B 109.5
C7 C9 H9C 109.5
H9A C9 H9C 109.5
H9B C9 H9C 109.5
C12 C10 C11 111.0(2)
C12 C10 P1 111.4(2)
C11 C10 P1 109.67(18)
C12 C10 H10 108.2
C11 C10 H10 108.2
P1 C10 H10 108.2
C10 C11 H11A 109.5
C10 C11 H11B 109.5
H11A C11 H11B 109.5
C10 C11 H11C 109.5
H11A C11 H11C 109.5
H11B C11 H11C 109.5
C10 C12 H12A 109.5
C10 C12 H12B 109.5
H12A C12 H12B 109.5
C10 C12 H12C 109.5
H12A C12 H12C 109.5
H12B C12 H12C 109.5
C15 C13 C14 112.6(2)
C15 C13 P2 112.70(18)
C14 C13 P2 114.13(18)
C15 C13 H13 105.5
C14 C13 H13 105.5
P2 C13 H13 105.5
C13 C14 H14A 109.5
C13 C14 H14B 109.5
H14A C14 H14B 109.5
C13 C14 H14C 109.5
H14A C14 H14C 109.5
H14B C14 H14C 109.5
C13 C15 H15A 109.5
C13 C15 H15B 109.5
H15A C15 H15B 109.5
C13 C15 H15C 109.5
H15A C15 H15C 109.5
H15B C15 H15C 109.5
C18 C16 C17 111.8(2)
C18 C16 P2 110.22(17)
C17 C16 P2 111.39(18)
C18 C16 H16 107.8
C17 C16 H16 107.8
P2 C16 H16 107.8
C16 C17 H17A 109.5
C16 C17 H17B 109.5
H17A C17 H17B 109.5
C16 C17 H17C 109.5
H17A C17 H17C 109.5
H17B C17 H17C 109.5
C16 C18 H18A 109.5
C16 C18 H18B 109.5
H18A C18 H18B 109.5
C16 C18 H18C 109.5
H18A C18 H18C 109.5
H18B C18 H18C 109.5

loop_
_geom_bond_atom_site_label_1
_geom_bond_atom_site_label_2
_geom_bond_distance
Ru1 C1 1.851(3)
Ru1 N1 2.1092(18)
Ru1 P2 2.2916(7)
Ru1 P1 2.2940(7)
Ru1 Cl1 2.5042(6)
Ru1 H1 1.72(2)
P1 O2 1.6800(18)
P1 C7 1.837(3)
P1 C10 1.838(3)
P2 O3 1.6888(16)
P2 C16 1.829(2)
P2 C13 1.835(2)
O1 C1 1.160(3)
O2 C2 1.357(3)
O3 C6 1.357(3)
N1 C6 1.346(3)
N1 C2 1.353(3)
C2 C3 1.377(3)
C3 C4 1.378(4)
C3 H3 0.9500
C4 C5 1.385(3)
C4 H4 0.9500
C5 C6 1.385(3)
C5 H5 0.9500
C7 C9 1.523(4)
C7 C8 1.529(4)
C7 H7 1.0000
C8 H8A 0.9800
C8 H8B 0.9800
C8 H8C 0.9800
C9 H9A 0.9800
C9 H9B 0.9800
C9 H9C 0.9800
C10 C12 1.525(4)
C10 C11 1.528(4)
C10 H10 1.0000
C11 H11A 0.9800
C11 H11B 0.9800
C11 H11C 0.9800
C12 H12A 0.9800
C12 H12B 0.9800
C12 H12C 0.9800
C13 C15 1.527(3)
C13 C14 1.534(3)
C13 H13 1.0000
C14 H14A 0.9800
C14 H14B 0.9800
C14 H14C 0.9800
C15 H15A 0.9800
C15 H15B 0.9800
C15 H15C 0.9800
C16 C18 1.519(3)
C16 C17 1.519(4)
C16 H16 1.0000
C17 H17A 0.9800
C17 H17B 0.9800
C17 H17C 0.9800
C18 H18A 0.9800
C18 H18B 0.9800
C18 H18C 0.9800

loop_
_geom_torsion_atom_site_label_1
_geom_torsion_atom_site_label_2
_geom_torsion_atom_site_label_3
_geom_torsion_atom_site_label_4
_geom_torsion
C1 Ru1 P1 O2 179.06(11)
N1 Ru1 P1 O2 -4.79(8)
P2 Ru1 P1 O2 -7.62(10)
Cl1 Ru1 P1 O2 80.57(7)
C1 Ru1 P1 C7 71.33(14)
N1 Ru1 P1 C7 -112.52(12)
P2 Ru1 P1 C7 -115.35(12)
Cl1 Ru1 P1 C7 -27.16(11)
C1 Ru1 P1 C10 -70.94(14)
N1 Ru1 P1 C10 105.21(12)
P2 Ru1 P1 C10 102.38(12)
Cl1 Ru1 P1 C10 -169.43(11)
C1 Ru1 P2 O3 173.73(10)
N1 Ru1 P2 O3 -2.44(8)
P1 Ru1 P2 O3 0.39(10)
Cl1 Ru1 P2 O3 -87.56(6)
C1 Ru1 P2 C16 63.28(13)
N1 Ru1 P2 C16 -112.89(11)
P1 Ru1 P2 C16 -110.05(11)
Cl1 Ru1 P2 C16 162.00(10)
C1 Ru1 P2 C13 -79.10(13)
N1 Ru1 P2 C13 104.73(10)
P1 Ru1 P2 C13 107.56(11)
Cl1 Ru1 P2 C13 19.61(9)
C7 P1 O2 C2 130.23(18)
C10 P1 O2 C2 -120.48(18)
Ru1 P1 O2 C2 6.77(18)
C16 P2 O3 C6 132.02(17)
C13 P2 O3 C6 -119.27(17)
Ru1 P2 O3 C6 3.88(16)
P2 Ru1 N1 C6 1.44(15)
P1 Ru1 N1 C6 -177.55(17)
Cl1 Ru1 N1 C6 92.63(16)
P2 Ru1 N1 C2 -177.38(17)
P1 Ru1 N1 C2 3.64(15)
Cl1 Ru1 N1 C2 -86.18(16)
C6 N1 C2 O2 -179.31(19)
Ru1 N1 C2 O2 -0.5(3)
C6 N1 C2 C3 0.9(3)
Ru1 N1 C2 C3 179.72(17)
P1 O2 C2 N1 -4.8(3)
P1 O2 C2 C3 175.03(17)
N1 C2 C3 C4 -1.0(3)
O2 C2 C3 C4 179.2(2)
C2 C3 C4 C5 0.5(3)
C3 C4 C5 C6 0.0(3)
C2 N1 C6 O3 179.43(18)
Ru1 N1 C6 O3 0.6(3)
C2 N1 C6 C5 -0.3(3)
Ru1 N1 C6 C5 -179.17(16)
P2 O3 C6 N1 -3.3(3)
P2 O3 C6 C5 176.51(16)
C4 C5 C6 N1 -0.1(3)
C4 C5 C6 O3 -179.8(2)
O2 P1 C7 C9 -174.3(2)
C10 P1 C7 C9 82.9(2)
Ru1 P1 C7 C9 -64.7(2)
O2 P1 C7 C8 54.9(2)
C10 P1 C7 C8 -47.9(3)
Ru1 P1 C7 C8 164.5(2)
O2 P1 C10 C12 50.7(2)
C7 P1 C10 C12 153.0(2)
Ru1 P1 C10 C12 -60.7(2)
O2 P1 C10 C11 173.97(19)
C7 P1 C10 C11 -83.7(2)
Ru1 P1 C10 C11 62.6(2)
O3 P2 C13 C15 175.84(18)
C16 P2 C13 C15 -81.5(2)
Ru1 P2 C13 C15 66.67(19)
O3 P2 C13 C14 -54.05(19)
C16 P2 C13 C14 48.6(2)
Ru1 P2 C13 C14 -163.22(15)
O3 P2 C16 C18 178.20(19)
C13 P2 C16 C18 76.3(2)
Ru1 P2 C16 C18 -70.1(2)
O3 P2 C16 C17 -57.1(2)
C13 P2 C16 C17 -159.0(2)
Ru1 P2 C16 C17 54.5(2)
